data_7101310
loop_
_publ_author_name
J.-C.Berthet
G.Siffredi
P.Thuery
M.Ephritikhine

_publ_section_title
;
Convenient access to stable pentavalent uranyl complexes.
;
_journal_issue 30
_journal_name_full 'Chemical Communications'
_journal_paper_doi 10.1039/b605710a
_journal_year 2006
_chemical_formula_sum 'C35 H35 I2 K N7 O2 U'
_chemical_formula_weight 1116.63
_space_group_IT_number 14
_symmetry_cell_setting monoclinic
_symmetry_space_group_name_Hall '-P 2yn'
_symmetry_space_group_name_H-M 'P 1 21/n 1'
_atom_sites_solution_hydrogens geom
_atom_sites_solution_primary direct
_atom_sites_solution_secondary difmap
_audit_creation_method SHELXL-97
_cell_angle_alpha 90.00
_cell_angle_beta 100.794(2)
_cell_angle_gamma 90.00
_cell_formula_units_Z 4
_cell_length_a 12.8453(4)
_cell_length_b 19.1818(7)
_cell_length_c 16.0316(5)
_cell_measurement_reflns_used 126670
_cell_measurement_temperature 100(2)
_cell_measurement_theta_max 25.68
_cell_measurement_theta_min 2.12
_cell_volume 3880.2(2)
_computing_cell_refinement 'HKL2000 (Otwinowski & Minor, 1997)'
_computing_data_collection 'COLLECT (Hooft, 1998)'
_computing_data_reduction 'HKL2000 (Otwinowski & Minor, 1997)'
_computing_molecular_graphics 'SHELXTL (Sheldrick, 1999)'
_computing_publication_material 'SHELXTL (Sheldrick, 1999); PLATON (Spek, 2003)'
_computing_structure_refinement 'SHELXL-97 (Sheldrick, 1997)'
_computing_structure_solution 'SHELXS-97 (Sheldrick, 1997)'
_diffrn_ambient_temperature 100(2)
_diffrn_measured_fraction_theta_full 0.999
_diffrn_measured_fraction_theta_max 0.999
_diffrn_measurement_device_type 'Nonius Kappa-CCD area-detector diffractometer'
_diffrn_measurement_method 'two \f and five \w scans with 2\% steps'
_diffrn_radiation_monochromator graphite
_diffrn_radiation_source 'fine-focus sealed tube'
_diffrn_radiation_type MoK\a
_diffrn_radiation_wavelength 0.71073
_diffrn_reflns_av_R_equivalents 0.0244
_diffrn_reflns_av_sigmaI/netI 0.0324
_diffrn_reflns_limit_h_max 15
_diffrn_reflns_limit_h_min -15
_diffrn_reflns_limit_k_max 23
_diffrn_reflns_limit_k_min -23
_diffrn_reflns_limit_l_max 19
_diffrn_reflns_limit_l_min -19
_diffrn_reflns_number 126670
_diffrn_reflns_theta_full 25.68
_diffrn_reflns_theta_max 25.68
_diffrn_reflns_theta_min 2.12
_diffrn_standards_decay_% 0
_diffrn_standards_interval_time 0
_diffrn_standards_number 0
_exptl_absorpt_coefficient_mu 5.921
_exptl_absorpt_correction_T_max 0.661
_exptl_absorpt_correction_T_min 0.501
_exptl_absorpt_correction_type multi-scan
_exptl_absorpt_process_details 'SCALEPACK (Otwinowski & Minor, 1997)'
_exptl_crystal_colour 'translucent dark orange'
_exptl_crystal_density_diffrn 1.911
_exptl_crystal_density_meas ?
_exptl_crystal_description needle
_exptl_crystal_F_000 2108
_exptl_crystal_size_max 0.18
_exptl_crystal_size_mid 0.09
_exptl_crystal_size_min 0.07
_refine_diff_density_max 0.574
_refine_diff_density_min -0.703
_refine_diff_density_rms 0.093
_refine_ls_extinction_method none
_refine_ls_goodness_of_fit_ref 1.014
_refine_ls_hydrogen_treatment constr
_refine_ls_matrix_type full
_refine_ls_number_parameters 433
_refine_ls_number_reflns 7370
_refine_ls_number_restraints 0
_refine_ls_restrained_S_all 1.014
_refine_ls_R_factor_all 0.0300
_refine_ls_R_factor_gt 0.0206
_refine_ls_shift/su_max 0.001
_refine_ls_shift/su_mean 0.000
_refine_ls_structure_factor_coef Fsqd
_refine_ls_weighting_details 'calc w=1/[\s^2^(Fo^2^)+(0.0154P)^2^+0.0072P] where P=(Fo^2^+2Fc^2^)/3'
_refine_ls_weighting_scheme calc
_refine_ls_wR_factor_gt 0.0388
_refine_ls_wR_factor_ref 0.0405
_reflns_number_gt 6271
_reflns_number_total 7370
_reflns_threshold_expression >2sigma(I)
_cod_data_source_file b605710a.txt
_cod_original_sg_symbol_H-M 'P 21/n'
_cod_database_code 7101310

loop_
_symmetry_equiv_pos_as_xyz
'x, y, z'
'-x+1/2, y+1/2, -z+1/2'
'-x, -y, -z'
'x-1/2, -y-1/2, z-1/2'

loop_
_atom_site_label
_atom_site_type_symbol
_atom_site_fract_x
_atom_site_fract_y
_atom_site_fract_z
_atom_site_U_iso_or_equiv
_atom_site_adp_type
_atom_site_occupancy
_atom_site_symmetry_multiplicity
_atom_site_calc_flag
_atom_site_refinement_flags
U U 0.880406(8) 0.756081(6) 0.040461(7) 0.01671(4) Uani 1 1 d .
K K 0.63450(5) 0.74760(4) -0.21147(4) 0.02129(14) Uani 1 1 d .
I1 I 0.470670(16) 0.853239(11) -0.109442(13) 0.02475(6) Uani 1 1 d .
I2 I 0.770214(15) 0.864509(11) -0.322674(12) 0.02298(5) Uani 1 1 d .
O1 O 0.78238(16) 0.75407(11) -0.05945(12) 0.0219(5) Uani 1 1 d .
O2 O 0.98022(16) 0.75901(11) 0.13917(12) 0.0218(5) Uani 1 1 d .
N1 N 0.78792(19) 0.86238(13) 0.09781(15) 0.0200(6) Uani 1 1 d .
N2 N 0.96417(19) 0.86656(13) -0.01241(15) 0.0197(6) Uani 1 1 d .
N3 N 1.02398(19) 0.71923(13) -0.04615(16) 0.0207(6) Uani 1 1 d .
N4 N 0.88402(19) 0.62092(14) 0.04056(15) 0.0224(6) Uani 1 1 d .
N5 N 0.73298(19) 0.71086(14) 0.11755(15) 0.0220(6) Uani 1 1 d .
N6 N 0.7712(2) 0.62622(16) -0.27500(17) 0.0306(7) Uani 1 1 d .
N7 N 0.5251(2) 0.63389(15) -0.14665(16) 0.0284(7) Uani 1 1 d .
C1 C 0.8053(2) 0.87492(17) 0.18156(19) 0.0247(7) Uani 1 1 d .
H1 H 0.8539 0.8470 0.2169 0.030 Uiso 1 1 calc R
C2 C 0.7548(2) 0.92715(18) 0.2179(2) 0.0268(8) Uani 1 1 d .
H2 H 0.7685 0.9339 0.2764 0.032 Uiso 1 1 calc R
C3 C 0.6832(2) 0.96934(18) 0.1654(2) 0.0263(7) Uani 1 1 d .
H3 H 0.6487 1.0055 0.1878 0.032 Uiso 1 1 calc R
C4 C 0.6642(2) 0.95677(18) 0.0796(2) 0.0277(8) Uani 1 1 d .
H4 H 0.6161 0.9841 0.0430 0.033 Uiso 1 1 calc R
C5 C 0.7173(2) 0.90300(18) 0.0482(2) 0.0250(7) Uani 1 1 d .
H5 H 0.7033 0.8947 -0.0099 0.030 Uiso 1 1 calc R
C6 C 0.9276(2) 0.88970(17) -0.09197(19) 0.0228(7) Uani 1 1 d .
H6 H 0.8643 0.8714 -0.1216 0.027 Uiso 1 1 calc R
C7 C 0.9790(3) 0.93893(17) -0.1313(2) 0.0278(8) Uani 1 1 d .
H7 H 0.9506 0.9538 -0.1861 0.033 Uiso 1 1 calc R
C8 C 1.0744(3) 0.96624(19) -0.0881(2) 0.0318(8) Uani 1 1 d .
H8 H 1.1113 0.9992 -0.1136 0.038 Uiso 1 1 calc R
C9 C 1.1129(3) 0.94317(18) -0.0065(2) 0.0300(8) Uani 1 1 d .
H9 H 1.1766 0.9602 0.0240 0.036 Uiso 1 1 calc R
C10 C 1.0552(2) 0.89426(17) 0.0290(2) 0.0255(7) Uani 1 1 d .
H10 H 1.0808 0.8798 0.0844 0.031 Uiso 1 1 calc R
C11 C 1.1260(2) 0.73396(17) -0.0156(2) 0.0248(7) Uani 1 1 d .
H11 H 1.1450 0.7489 0.0403 0.030 Uiso 1 1 calc R
C12 C 1.2040(3) 0.72788(18) -0.0637(2) 0.0305(8) Uani 1 1 d .
H12 H 1.2737 0.7398 -0.0409 0.037 Uiso 1 1 calc R
C13 C 1.1776(3) 0.70421(19) -0.1450(2) 0.0326(8) Uani 1 1 d .
H13 H 1.2287 0.7003 -0.1789 0.039 Uiso 1 1 calc R
C14 C 1.0727(3) 0.68590(18) -0.1767(2) 0.0318(8) Uani 1 1 d .
H14 H 1.0531 0.6676 -0.2311 0.038 Uiso 1 1 calc R
C15 C 0.9992(3) 0.69543(17) -0.12593(19) 0.0256(7) Uani 1 1 d .
H15 H 0.9288 0.6849 -0.1479 0.031 Uiso 1 1 calc R
C16 C 0.9504(2) 0.58279(18) 0.0977(2) 0.0284(8) Uani 1 1 d .
H16 H 1.0014 0.6057 0.1370 0.034 Uiso 1 1 calc R
C17 C 0.9459(3) 0.51093(18) 0.1004(2) 0.0347(9) Uani 1 1 d .
H17 H 0.9926 0.4863 0.1413 0.042 Uiso 1 1 calc R
C18 C 0.8718(3) 0.47592(18) 0.0422(2) 0.0317(8) Uani 1 1 d .
H18 H 0.8679 0.4275 0.0427 0.038 Uiso 1 1 calc R
C19 C 0.8036(3) 0.51438(18) -0.0168(2) 0.0289(8) Uani 1 1 d .
H19 H 0.7527 0.4923 -0.0570 0.035 Uiso 1 1 calc R
C20 C 0.8117(2) 0.58597(18) -0.01562(19) 0.0250(7) Uani 1 1 d .
H20 H 0.7650 0.6114 -0.0556 0.030 Uiso 1 1 calc R
C21 C 0.7565(2) 0.67602(17) 0.19140(19) 0.0252(7) Uani 1 1 d .
H21 H 0.8273 0.6668 0.2137 0.030 Uiso 1 1 calc R
C22 C 0.6812(3) 0.65344(18) 0.2356(2) 0.0280(8) Uani 1 1 d .
H22 H 0.7008 0.6299 0.2868 0.034 Uiso 1 1 calc R
C23 C 0.5756(3) 0.66630(18) 0.2025(2) 0.0277(8) Uani 1 1 d .
H23 H 0.5229 0.6514 0.2311 0.033 Uiso 1 1 calc R
C24 C 0.5495(2) 0.70179(17) 0.1263(2) 0.0264(8) Uani 1 1 d .
H24 H 0.4791 0.7112 0.1028 0.032 Uiso 1 1 calc R
C25 C 0.6300(2) 0.72296(17) 0.0857(2) 0.0246(7) Uani 1 1 d .
H25 H 0.6123 0.7465 0.0343 0.029 Uiso 1 1 calc R
C26 C 0.8170(3) 0.65594(19) -0.3341(2) 0.0313(8) Uani 1 1 d .
H26 H 0.8058 0.7033 -0.3445 0.038 Uiso 1 1 calc R
C27 C 0.8801(3) 0.6203(2) -0.3808(2) 0.0338(9) Uani 1 1 d .
H27 H 0.9101 0.6431 -0.4216 0.041 Uiso 1 1 calc R
C28 C 0.8976(3) 0.5498(2) -0.3653(2) 0.0320(8) Uani 1 1 d .
H28 H 0.9400 0.5242 -0.3953 0.038 Uiso 1 1 calc R
C29 C 0.8506(3) 0.51867(19) -0.3046(2) 0.0333(8) Uani 1 1 d .
H29 H 0.8603 0.4714 -0.2927 0.040 Uiso 1 1 calc R
C30 C 0.7892(3) 0.5586(2) -0.2618(2) 0.0327(9) Uani 1 1 d .
H30 H 0.7581 0.5368 -0.2209 0.039 Uiso 1 1 calc R
C31 C 0.5418(3) 0.56878(19) -0.1692(2) 0.0305(8) Uani 1 1 d .
H31 H 0.5881 0.5617 -0.2066 0.037 Uiso 1 1 calc R
C32 C 0.4949(3) 0.5111(2) -0.1407(2) 0.0347(9) Uani 1 1 d .
H32 H 0.5094 0.4664 -0.1582 0.042 Uiso 1 1 calc R
C33 C 0.4255(3) 0.52152(19) -0.0853(2) 0.0317(8) Uani 1 1 d .
H33 H 0.3915 0.4840 -0.0652 0.038 Uiso 1 1 calc R
C34 C 0.4078(3) 0.58877(19) -0.0603(2) 0.0296(8) Uani 1 1 d .
H34 H 0.3620 0.5976 -0.0230 0.036 Uiso 1 1 calc R
C35 C 0.4604(2) 0.64280(17) -0.09258(19) 0.0241(7) Uani 1 1 d .
H35 H 0.4494 0.6880 -0.0750 0.029 Uiso 1 1 calc R

loop_
_atom_site_aniso_label
_atom_site_aniso_U_11
_atom_site_aniso_U_22
_atom_site_aniso_U_33
_atom_site_aniso_U_23
_atom_site_aniso_U_13
_atom_site_aniso_U_12
U 0.01504(6) 0.01754(7) 0.01700(6) 0.00079(5) 0.00154(4) -0.00077(5)
K 0.0207(3) 0.0230(4) 0.0198(3) 0.0009(3) 0.0028(3) -0.0021(3)
I1 0.02385(11) 0.02397(12) 0.02505(11) -0.00240(9) 0.00104(8) 0.00325(9)
I2 0.02140(10) 0.02161(12) 0.02587(11) 0.00214(9) 0.00430(8) -0.00114(9)
O1 0.0192(10) 0.0244(13) 0.0210(10) -0.0010(9) 0.0010(9) -0.0022(9)
O2 0.0200(11) 0.0230(12) 0.0219(11) 0.0002(9) 0.0023(9) 0.0008(9)
N1 0.0178(13) 0.0179(14) 0.0236(13) 0.0018(11) 0.0022(11) -0.0034(11)
N2 0.0172(13) 0.0173(14) 0.0250(14) -0.0024(11) 0.0051(11) -0.0011(11)
N3 0.0215(14) 0.0175(14) 0.0228(13) 0.0010(12) 0.0034(11) -0.0001(11)
N4 0.0213(13) 0.0214(15) 0.0249(14) 0.0017(12) 0.0050(11) -0.0010(11)
N5 0.0209(14) 0.0232(15) 0.0215(13) 0.0014(12) 0.0027(11) -0.0044(12)
N6 0.0281(15) 0.0326(18) 0.0316(16) -0.0007(14) 0.0069(13) 0.0049(13)
N7 0.0236(14) 0.0331(18) 0.0282(15) -0.0005(13) 0.0044(12) -0.0019(13)
C1 0.0263(17) 0.0243(19) 0.0224(16) 0.0016(14) 0.0020(14) 0.0001(14)
C2 0.0280(18) 0.032(2) 0.0206(16) -0.0041(15) 0.0050(14) -0.0034(15)
C3 0.0241(17) 0.0215(18) 0.0344(19) -0.0043(15) 0.0080(14) -0.0004(14)
C4 0.0235(17) 0.028(2) 0.0309(18) 0.0048(15) 0.0034(14) 0.0060(15)
C5 0.0216(16) 0.030(2) 0.0223(16) 0.0014(14) 0.0004(13) -0.0030(15)
C6 0.0263(17) 0.0206(18) 0.0217(16) 0.0001(13) 0.0046(13) -0.0010(14)
C7 0.0376(19) 0.0223(19) 0.0246(17) 0.0001(14) 0.0089(15) -0.0017(15)
C8 0.0331(19) 0.024(2) 0.042(2) 0.0018(16) 0.0188(17) -0.0043(16)
C9 0.0229(17) 0.0224(19) 0.045(2) -0.0040(16) 0.0063(15) -0.0046(14)
C10 0.0239(17) 0.0216(19) 0.0294(18) -0.0009(14) 0.0013(14) 0.0014(14)
C11 0.0219(16) 0.0244(18) 0.0268(16) 0.0002(14) 0.0014(13) 0.0020(14)
C12 0.0221(17) 0.030(2) 0.040(2) 0.0019(16) 0.0089(15) 0.0047(15)
C13 0.034(2) 0.032(2) 0.037(2) 0.0088(17) 0.0212(16) 0.0085(16)
C14 0.042(2) 0.031(2) 0.0228(17) 0.0008(15) 0.0078(15) 0.0070(17)
C15 0.0261(17) 0.0262(19) 0.0229(17) -0.0014(14) 0.0010(14) 0.0017(15)
C16 0.0219(17) 0.031(2) 0.0305(18) -0.0006(16) -0.0003(14) -0.0017(15)
C17 0.034(2) 0.023(2) 0.043(2) 0.0096(17) -0.0031(17) 0.0054(16)
C18 0.038(2) 0.0183(18) 0.040(2) 0.0000(16) 0.0102(17) -0.0011(16)
C19 0.0340(19) 0.0233(19) 0.0286(18) -0.0020(15) 0.0036(15) -0.0086(15)
C20 0.0255(17) 0.0261(19) 0.0213(16) 0.0006(14) -0.0007(14) -0.0025(15)
C21 0.0226(17) 0.0270(19) 0.0253(17) 0.0013(15) 0.0025(14) -0.0023(14)
C22 0.0319(18) 0.027(2) 0.0249(17) 0.0031(15) 0.0062(15) -0.0033(16)
C23 0.0297(18) 0.0265(19) 0.0307(18) -0.0026(15) 0.0154(15) -0.0063(15)
C24 0.0180(16) 0.0273(19) 0.0338(19) -0.0030(15) 0.0043(14) -0.0028(14)
C25 0.0209(16) 0.0260(19) 0.0256(17) 0.0029(14) 0.0011(14) 0.0005(14)
C26 0.0340(19) 0.0226(19) 0.0330(19) -0.0010(16) -0.0045(16) 0.0004(16)
C27 0.0316(19) 0.044(2) 0.0268(18) 0.0027(17) 0.0086(15) -0.0066(17)
C28 0.0242(17) 0.041(2) 0.0296(18) -0.0133(17) 0.0022(15) 0.0007(16)
C29 0.0295(19) 0.027(2) 0.040(2) 0.0002(17) -0.0033(16) -0.0017(16)
C30 0.0276(18) 0.042(2) 0.0293(19) 0.0097(17) 0.0069(15) 0.0017(17)
C31 0.0231(17) 0.037(2) 0.0324(19) -0.0048(17) 0.0088(15) 0.0021(16)
C32 0.036(2) 0.028(2) 0.039(2) -0.0035(17) 0.0047(17) 0.0031(16)
C33 0.0320(19) 0.025(2) 0.038(2) 0.0062(16) 0.0064(16) -0.0026(16)
C34 0.0271(18) 0.033(2) 0.0303(18) 0.0002(16) 0.0089(15) 0.0039(16)
C35 0.0257(17) 0.0203(18) 0.0244(16) -0.0018(14) -0.0001(14) 0.0028(14)

loop_
_atom_type_symbol
_atom_type_description
_atom_type_scat_dispersion_real
_atom_type_scat_dispersion_imag
_atom_type_scat_source
C C 0.0033 0.0016 'International Tables Vol C Tables 4.2.6.8 and 6.1.1.4'
H H 0.0000 0.0000 'International Tables Vol C Tables 4.2.6.8 and 6.1.1.4'
N N 0.0061 0.0033 'International Tables Vol C Tables 4.2.6.8 and 6.1.1.4'
O O 0.0106 0.0060 'International Tables Vol C Tables 4.2.6.8 and 6.1.1.4'
I I -0.4742 1.8119 'International Tables Vol C Tables 4.2.6.8 and 6.1.1.4'
U U -9.6767 9.6646 'International Tables Vol C Tables 4.2.6.8 and 6.1.1.4'
K K 0.2009 0.2494 'International Tables Vol C Tables 4.2.6.8 and 6.1.1.4'

loop_
_geom_angle_atom_site_label_1
_geom_angle_atom_site_label_2
_geom_angle_atom_site_label_3
_geom_angle
_geom_angle_site_symmetry_1
_geom_angle_site_symmetry_3
O2 U O1 178.85(9) . .
O2 U N2 89.50(8) . .
O1 U N2 89.47(8) . .
O2 U N4 91.17(8) . .
O1 U N4 89.36(8) . .
N2 U N4 144.07(8) . .
O2 U N5 93.07(8) . .
O1 U N5 88.06(8) . .
N2 U N5 144.46(8) . .
N4 U N5 71.36(8) . .
O2 U N3 91.02(8) . .
O1 U N3 88.15(8) . .
N2 U N3 70.65(8) . .
N4 U N3 73.42(8) . .
N5 U N3 144.60(8) . .
O2 U N1 87.89(8) . .
O1 U N1 92.32(8) . .
N2 U N1 73.78(8) . .
N4 U N1 142.14(8) . .
N5 U N1 70.91(8) . .
N3 U N1 144.42(8) . .
O1 K O2 177.98(6) . 4_575
O1 K N7 90.96(7) . .
O2 K N7 87.69(7) 4_575 .
O1 K N6 89.20(7) . .
O2 K N6 92.15(7) 4_575 .
N7 K N6 84.14(8) . .
O1 K I2 95.33(5) . .
O2 K I2 86.24(5) 4_575 .
N7 K I2 169.12(6) . .
N6 K I2 87.08(6) . .
O1 K I1 86.41(5) . .
O2 K I1 91.96(5) 4_575 .
N7 K I1 83.96(6) . .
N6 K I1 167.23(6) . .
I2 K I1 105.255(19) . .
U O1 K 178.63(11) . .
U O2 K 175.62(11) . 4_676
C5 N1 C1 117.2(3) . .
C5 N1 U 123.2(2) . .
C1 N1 U 119.4(2) . .
C10 N2 C6 117.1(3) . .
C10 N2 U 122.6(2) . .
C6 N2 U 119.07(19) . .
C15 N3 C11 117.5(3) . .
C15 N3 U 122.4(2) . .
C11 N3 U 119.3(2) . .
C20 N4 C16 117.1(3) . .
C20 N4 U 119.2(2) . .
C16 N4 U 123.6(2) . .
C21 N5 C25 117.6(3) . .
C21 N5 U 121.45(19) . .
C25 N5 U 121.0(2) . .
C30 N6 C26 116.3(3) . .
C30 N6 K 138.7(2) . .
C26 N6 K 104.9(2) . .
C35 N7 C31 117.0(3) . .
C35 N7 K 123.1(2) . .
C31 N7 K 119.8(2) . .
N1 C1 C2 123.3(3) . .
C1 C2 C3 118.6(3) . .
C4 C3 C2 118.7(3) . .
C3 C4 C5 119.2(3) . .
N1 C5 C4 123.0(3) . .
N2 C6 C7 123.3(3) . .
C6 C7 C8 119.0(3) . .
C9 C8 C7 118.5(3) . .
C8 C9 C10 118.8(3) . .
N2 C10 C9 123.4(3) . .
N3 C11 C12 122.8(3) . .
C13 C12 C11 119.1(3) . .
C12 C13 C14 118.9(3) . .
C15 C14 C13 118.5(3) . .
N3 C15 C14 123.1(3) . .
N4 C16 C17 122.6(3) . .
C18 C17 C16 119.6(3) . .
C17 C18 C19 118.3(3) . .
C18 C19 C20 119.2(3) . .
N4 C20 C19 123.2(3) . .
N5 C21 C22 123.2(3) . .
C21 C22 C23 118.8(3) . .
C22 C23 C24 118.9(3) . .
C25 C24 C23 118.8(3) . .
N5 C25 C24 122.7(3) . .
N6 C26 C27 123.7(3) . .
C26 C27 C28 118.6(3) . .
C29 C28 C27 118.2(3) . .
C30 C29 C28 118.8(4) . .
N6 C30 C29 124.4(3) . .
N7 C31 C32 124.2(3) . .
C31 C32 C33 118.0(3) . .
C34 C33 C32 118.7(3) . .
C33 C34 C35 118.1(3) . .
N7 C35 C34 123.9(3) . .

loop_
_geom_bond_atom_site_label_1
_geom_bond_atom_site_label_2
_geom_bond_distance
_geom_bond_site_symmetry_2
U O2 1.8415(19) .
U O1 1.8431(19) .
U N2 2.590(3) .
U N4 2.593(3) .
U N5 2.597(3) .
U N3 2.605(3) .
U N1 2.612(3) .
K O1 2.798(2) .
K O2 2.811(2) 4_575
K N7 2.891(3) .
K N6 3.195(3) .
K I2 3.5229(7) .
K I1 3.5355(7) .
O2 K 2.811(2) 4_676
N1 C5 1.339(4) .
N1 C1 1.341(4) .
N2 C10 1.341(4) .
N2 C6 1.349(4) .
N3 C15 1.339(4) .
N3 C11 1.340(4) .
N4 C20 1.345(4) .
N4 C16 1.345(4) .
N5 C21 1.344(4) .
N5 C25 1.346(4) .
N6 C30 1.328(5) .
N6 C26 1.333(4) .
N7 C35 1.320(4) .
N7 C31 1.329(4) .
C1 C2 1.381(4) .
C2 C3 1.386(4) .
C3 C4 1.372(4) .
C4 C5 1.382(5) .
C6 C7 1.372(4) .
C7 C8 1.392(5) .
C8 C9 1.382(5) .
C9 C10 1.383(5) .
C11 C12 1.378(4) .
C12 C13 1.362(5) .
C13 C14 1.392(5) .
C14 C15 1.370(5) .
C16 C17 1.381(5) .
C17 C18 1.376(5) .
C18 C19 1.377(5) .
C19 C20 1.377(5) .
C21 C22 1.372(4) .
C22 C23 1.383(4) .
C23 C24 1.384(4) .
C24 C25 1.381(4) .
C26 C27 1.383(5) .
C27 C28 1.386(5) .
C28 C29 1.375(5) .
C29 C30 1.371(5) .
C31 C32 1.379(5) .
C32 C33 1.387(5) .
C33 C34 1.382(5) .
C34 C35 1.389(5) .
